data_2016094
loop_
_publ_author_name
'Jones, Peter G.'
'Dix, Ina'
'Hopf, Henning'

_publ_section_title
;
 C---H&#x00B7;&#x00B7;&#x00B7;\p interactions in five
 ethynyl-substituted [2.2]paracyclophanes: further examples of the
 `7,11' packing pattern
;
_journal_coeditor_code GD3118
_journal_issue 8
_journal_name_full 'Acta Crystallographica Section C'
_journal_page_first o468
_journal_page_last o473
_journal_paper_doi 10.1107/S0108270107027606
_journal_volume 63
_journal_year 2007
_chemical_formula_iupac 'C20 H16'
_chemical_formula_moiety 'C20 H16'
_chemical_formula_sum 'C20 H16'
_chemical_formula_weight 256.33
_chemical_name_systematic
;
4,12-Diethynyl[2.2]paracyclophane
;
_space_group_IT_number 2
_symmetry_cell_setting triclinic
_symmetry_space_group_name_Hall '-P 1'
_symmetry_space_group_name_H-M 'P -1'
_atom_sites_solution_hydrogens geom
_atom_sites_solution_primary direct
_atom_sites_solution_secondary difmap
_audit_creation_method SHELXL97
_cell_angle_alpha 78.125(2)
_cell_angle_beta 72.339(2)
_cell_angle_gamma 73.971(2)
_cell_formula_units_Z 2
_cell_length_a 7.6316(10)
_cell_length_b 7.8177(10)
_cell_length_c 12.4446(16)
_cell_measurement_reflns_used 3408
_cell_measurement_temperature 143(2)
_cell_measurement_theta_max 28
_cell_measurement_theta_min 2
_cell_volume 673.90(15)
_computing_cell_refinement 'SAINT (Bruker, 1998)'
_computing_data_collection 'SMART (Bruker, 1998)'
_computing_data_reduction SAINT
_computing_molecular_graphics 'XP (Siemens, 1994)'
_computing_publication_material SHELXL97
_computing_structure_refinement 'SHELXL97 (Sheldrick, 1997)'
_computing_structure_solution 'SHELXS97 (Sheldrick, 1997)'
_diffrn_ambient_temperature 143(2)
_diffrn_detector_area_resol_mean 8.192
_diffrn_measured_fraction_theta_full 0.988
_diffrn_measured_fraction_theta_max 0.986
_diffrn_measurement_device_type 'Bruker SMART 1000 CCD area-detector'
_diffrn_measurement_method \w
_diffrn_radiation_monochromator graphite
_diffrn_radiation_source 'fine-focus sealed tube'
_diffrn_radiation_type MoK\a
_diffrn_radiation_wavelength 0.71073
_diffrn_reflns_av_R_equivalents 0.0300
_diffrn_reflns_av_sigmaI/netI 0.0280
_diffrn_reflns_limit_h_max 10
_diffrn_reflns_limit_h_min -10
_diffrn_reflns_limit_k_max 8
_diffrn_reflns_limit_k_min -10
_diffrn_reflns_limit_l_max 16
_diffrn_reflns_limit_l_min -16
_diffrn_reflns_number 5064
_diffrn_reflns_theta_full 28.00
_diffrn_reflns_theta_max 28.50
_diffrn_reflns_theta_min 1.73
_exptl_absorpt_coefficient_mu 0.071
_exptl_absorpt_correction_type none
_exptl_crystal_colour colourless
_exptl_crystal_density_diffrn 1.263
_exptl_crystal_density_method 'not measured'
_exptl_crystal_description prism
_exptl_crystal_F_000 272
_exptl_crystal_size_max 0.42
_exptl_crystal_size_mid 0.28
_exptl_crystal_size_min 0.26
_refine_diff_density_max 0.353
_refine_diff_density_min -0.230
_refine_ls_extinction_method none
_refine_ls_goodness_of_fit_ref 1.075
_refine_ls_hydrogen_treatment mixed
_refine_ls_matrix_type full
_refine_ls_number_parameters 189
_refine_ls_number_reflns 3383
_refine_ls_number_restraints 0
_refine_ls_restrained_S_all 1.075
_refine_ls_R_factor_all 0.0510
_refine_ls_R_factor_gt 0.0449
_refine_ls_shift/su_max 0.000
_refine_ls_shift/su_mean 0.000
_refine_ls_structure_factor_coef Fsqd
_refine_ls_weighting_details 'calc w = 1/[\s^2^(Fo^2^)+(0.073P)^2^+0.1405P] where P=(Fo^2^+2Fc^2^)/3'
_refine_ls_weighting_scheme calc
_refine_ls_wR_factor_gt 0.1208
_refine_ls_wR_factor_ref 0.1260
_reflns_number_gt 2953
_reflns_number_total 3383
_reflns_threshold_expression I>2\s(I)
_cod_data_source_file gd3118.cif
_cod_data_source_block II
_cod_database_code 2016094
_cod_database_fobs_code 2016094

loop_
_symmetry_equiv_pos_as_xyz
'x, y, z'
'-x, -y, -z'

loop_
_atom_site_type_symbol
_atom_site_label
_atom_site_fract_x
_atom_site_fract_y
_atom_site_fract_z
_atom_site_U_iso_or_equiv
_atom_site_adp_type
_atom_site_calc_flag
_atom_site_refinement_flags
_atom_site_occupancy
C C1 -0.29585(15) 0.12460(15) 0.69765(9) 0.0220(2) Uani d . 1
H H1A -0.4118 0.0781 0.7310 0.026 Uiso calc R 1
H H1B -0.3218 0.2447 0.7210 0.026 Uiso calc R 1
C C2 -0.12894(15) -0.00650(15) 0.74753(9) 0.0207(2) Uani d . 1
H H2A -0.0878 0.0604 0.7913 0.025 Uiso calc R 1
H H2B -0.1771 -0.1065 0.8005 0.025 Uiso calc R 1
C C3 0.03919(14) -0.08282(14) 0.65501(8) 0.0185(2) Uani d . 1
C C4 0.17681(14) 0.01575(13) 0.59413(9) 0.0180(2) Uani d . 1
C C5 0.28086(14) -0.01550(14) 0.48280(9) 0.0188(2) Uani d . 1
H H5 0.3732 0.0513 0.4422 0.023 Uiso calc R 1
C C6 0.25060(14) -0.14330(14) 0.43092(9) 0.0187(2) Uani d . 1
C C7 0.14599(15) -0.26576(14) 0.50073(9) 0.0200(2) Uani d . 1
H H7 0.1463 -0.3701 0.4728 0.024 Uiso calc R 1
C C8 0.04156(15) -0.23477(14) 0.61105(9) 0.0203(2) Uani d . 1
H H8 -0.0293 -0.3184 0.6573 0.024 Uiso calc R 1
C C9 0.19561(15) 0.16540(15) 0.63745(9) 0.0210(2) Uani d . 1
C C10 0.21447(18) 0.29073(17) 0.67032(10) 0.0281(3) Uani d . 1
H H10 0.230(3) 0.392(3) 0.6952(15) 0.048(5) Uiso d . 1
C C1' 0.86046(17) 0.28377(17) 0.03764(11) 0.0287(3) Uani d . 1
H H1'1 0.9060 0.3002 0.1005 0.034 Uiso calc R 1
H H1'2 0.9710 0.2245 -0.0190 0.034 Uiso calc R 1
C C2' 0.71548(16) 0.15666(15) 0.08652(10) 0.0250(2) Uani d . 1
H H2'1 0.7586 0.0537 0.0426 0.030 Uiso calc R 1
H H2'2 0.7150 0.1086 0.1667 0.030 Uiso calc R 1
C C3' 0.51609(15) 0.25307(14) 0.08092(9) 0.0197(2) Uani d . 1
C C4' 0.40181(14) 0.37610(14) 0.15719(9) 0.0185(2) Uani d . 1
C C5' 0.25753(15) 0.51451(14) 0.12501(9) 0.0203(2) Uani d . 1
H H5' 0.1805 0.5963 0.1768 0.024 Uiso calc R 1
C C6' 0.22560(14) 0.53366(15) 0.01792(9) 0.0217(2) Uani d . 1
C C7' 0.30971(16) 0.38834(16) -0.04408(9) 0.0236(2) Uani d . 1
H H7' 0.2690 0.3837 -0.1082 0.028 Uiso calc R 1
C C8' 0.45248(16) 0.25044(15) -0.01283(9) 0.0226(2) Uani d . 1
H H8' 0.5077 0.1527 -0.0560 0.027 Uiso calc R 1
C C9' 0.44786(15) 0.37435(14) 0.26161(9) 0.0215(2) Uani d . 1
C C10' 0.48740(18) 0.37135(16) 0.34783(10) 0.0270(3) Uani d . 1
H H10' 0.520(3) 0.367(3) 0.4182(16) 0.051(5) Uiso d . 1

loop_
_atom_site_aniso_label
_atom_site_aniso_U_11
_atom_site_aniso_U_22
_atom_site_aniso_U_33
_atom_site_aniso_U_12
_atom_site_aniso_U_13
_atom_site_aniso_U_23
C1 0.0207(5) 0.0245(5) 0.0183(5) -0.0001(4) -0.0047(4) -0.0050(4)
C2 0.0202(5) 0.0242(5) 0.0162(5) -0.0044(4) -0.0043(4) -0.0010(4)
C3 0.0175(5) 0.0197(5) 0.0168(4) -0.0026(4) -0.0060(4) 0.0002(4)
C4 0.0178(4) 0.0177(5) 0.0189(5) -0.0025(4) -0.0075(4) -0.0012(4)
C5 0.0161(4) 0.0198(5) 0.0192(5) -0.0033(4) -0.0048(4) -0.0007(4)
C6 0.0162(4) 0.0199(5) 0.0182(5) 0.0004(4) -0.0054(4) -0.0032(4)
C7 0.0202(5) 0.0170(5) 0.0236(5) -0.0014(4) -0.0089(4) -0.0033(4)
C8 0.0196(5) 0.0183(5) 0.0223(5) -0.0044(4) -0.0069(4) 0.0010(4)
C9 0.0202(5) 0.0230(5) 0.0193(5) -0.0045(4) -0.0059(4) -0.0012(4)
C10 0.0340(6) 0.0257(6) 0.0277(6) -0.0078(5) -0.0105(5) -0.0051(4)
C1' 0.0214(5) 0.0294(6) 0.0329(6) -0.0042(4) -0.0115(5) 0.0052(5)
C2' 0.0237(5) 0.0189(5) 0.0273(5) -0.0002(4) -0.0054(4) -0.0002(4)
C3' 0.0215(5) 0.0160(4) 0.0195(5) -0.0062(4) -0.0031(4) 0.0012(4)
C4' 0.0192(5) 0.0180(5) 0.0179(5) -0.0073(4) -0.0034(4) 0.0004(4)
C5' 0.0175(5) 0.0208(5) 0.0213(5) -0.0060(4) -0.0025(4) -0.0018(4)
C6' 0.0165(5) 0.0244(5) 0.0242(5) -0.0075(4) -0.0065(4) 0.0022(4)
C7' 0.0253(5) 0.0294(6) 0.0199(5) -0.0144(4) -0.0065(4) 0.0002(4)
C8' 0.0265(5) 0.0210(5) 0.0202(5) -0.0105(4) -0.0013(4) -0.0029(4)
C9' 0.0224(5) 0.0185(5) 0.0217(5) -0.0054(4) -0.0042(4) -0.0004(4)
C10' 0.0324(6) 0.0242(5) 0.0250(5) -0.0058(5) -0.0106(5) -0.0007(4)

loop_
_atom_type_symbol
_atom_type_description
_atom_type_scat_dispersion_real
_atom_type_scat_dispersion_imag
_atom_type_scat_source
C C 0.0033 0.0016 'International Tables Vol C Tables 4.2.6.8 and 6.1.1.4'
H H 0.0000 0.0000 'International Tables Vol C Tables 4.2.6.8 and 6.1.1.4'

loop_
_geom_angle_atom_site_label_1
_geom_angle_atom_site_label_2
_geom_angle_atom_site_label_3
_geom_angle_site_symmetry_1
_geom_angle_site_symmetry_3
_geom_angle
C6 C1 C2 2_556 . 113.00(8)
C6 C1 H1A 2_556 . 109.0
C2 C1 H1A . . 109.0
C6 C1 H1B 2_556 . 109.0
C2 C1 H1B . . 109.0
H1A C1 H1B . . 107.8
C3 C2 C1 . . 112.38(8)
C3 C2 H2A . . 109.1
C1 C2 H2A . . 109.1
C3 C2 H2B . . 109.1
C1 C2 H2B . . 109.1
H2A C2 H2B . . 107.9
C8 C3 C4 . . 117.16(9)
C8 C3 C2 . . 120.23(9)
C4 C3 C2 . . 121.24(9)
C5 C4 C3 . . 119.85(9)
C5 C4 C9 . . 118.38(9)
C3 C4 C9 . . 121.22(9)
C6 C5 C4 . . 120.98(10)
C6 C5 H5 . . 119.5
C4 C5 H5 . . 119.5
C5 C6 C7 . . 117.52(9)
C5 C6 C1 . 2_556 119.93(9)
C7 C6 C1 . 2_556 121.45(9)
C8 C7 C6 . . 120.22(10)
C8 C7 H7 . . 119.9
C6 C7 H7 . . 119.9
C7 C8 C3 . . 121.27(10)
C7 C8 H8 . . 119.4
C3 C8 H8 . . 119.4
C10 C9 C4 . . 178.10(12)
C9 C10 H10 . . 178.9(11)
C6' C1' C2' 2_665 . 112.86(9)
C6' C1' H1'1 2_665 . 109.0
C2' C1' H1'1 . . 109.0
C6' C1' H1'2 2_665 . 109.0
C2' C1' H1'2 . . 109.0
H1'1 C1' H1'2 . . 107.8
C3' C2' C1' . . 112.70(9)
C3' C2' H2'1 . . 109.1
C1' C2' H2'1 . . 109.1
C3' C2' H2'2 . . 109.1
C1' C2' H2'2 . . 109.1
H2'1 C2' H2'2 . . 107.8
C8' C3' C4' . . 116.89(10)
C8' C3' C2' . . 120.63(10)
C4' C3' C2' . . 121.34(10)
C5' C4' C3' . . 119.87(9)
C5' C4' C9' . . 119.55(9)
C3' C4' C9' . . 120.11(9)
C6' C5' C4' . . 121.00(10)
C6' C5' H5' . . 119.5
C4' C5' H5' . . 119.5
C5' C6' C7' . . 117.09(10)
C5' C6' C1' . 2_665 120.52(10)
C7' C6' C1' . 2_665 121.15(10)
C8' C7' C6' . . 120.66(10)
C8' C7' H7' . . 119.7
C6' C7' H7' . . 119.7
C7' C8' C3' . . 121.18(10)
C7' C8' H8' . . 119.4
C3' C8' H8' . . 119.4
C10' C9' C4' . . 179.33(12)
C9' C10' H10' . . 179.0(11)

loop_
_geom_bond_atom_site_label_1
_geom_bond_atom_site_label_2
_geom_bond_site_symmetry_2
_geom_bond_distance
C1 C6 2_556 1.5157(14)
C1 C2 . 1.5985(15)
C1 H1A . 0.9900
C1 H1B . 0.9900
C2 C3 . 1.5138(14)
C2 H2A . 0.9900
C2 H2B . 0.9900
C3 C8 . 1.4000(15)
C3 C4 . 1.4123(14)
C4 C5 . 1.4051(14)
C4 C9 . 1.4419(14)
C5 C6 . 1.3971(14)
C5 H5 . 0.9500
C6 C7 . 1.4027(15)
C6 C1 2_556 1.5157(14)
C7 C8 . 1.3946(15)
C7 H7 . 0.9500
C8 H8 . 0.9500
C9 C10 . 1.1944(16)
C10 H10 . 0.957(18)
C1' C6' 2_665 1.5160(16)
C1' C2' . 1.5911(16)
C1' H1'1 . 0.9900
C1' H1'2 . 0.9900
C2' C3' . 1.5158(15)
C2' H2'1 . 0.9900
C2' H2'2 . 0.9900
C3' C8' . 1.3988(15)
C3' C4' . 1.4130(15)
C4' C5' . 1.4053(14)
C4' C9' . 1.4420(15)
C5' C6' . 1.3974(15)
C5' H5' . 0.9500
C6' C7' . 1.3984(16)
C6' C1' 2_665 1.5160(16)
C7' C8' . 1.3915(16)
C7' H7' . 0.9500
C8' H8' . 0.9500
C9' C10' . 1.1937(16)
C10' H10' . 0.971(19)

loop_
_geom_torsion_atom_site_label_1
_geom_torsion_atom_site_label_2
_geom_torsion_atom_site_label_3
_geom_torsion_atom_site_label_4
_geom_torsion_site_symmetry_1
_geom_torsion_site_symmetry_4
_geom_torsion
C6 C1 C2 C3 2_556 . 0.37(13)
C1 C2 C3 C8 . . -83.73(12)
C1 C2 C3 C4 . . 82.56(12)
C8 C3 C4 C5 . . 13.75(14)
C2 C3 C4 C5 . . -152.94(10)
C8 C3 C4 C9 . . -174.87(9)
C2 C3 C4 C9 . . 18.44(14)
C3 C4 C5 C6 . . -0.07(15)
C9 C4 C5 C6 . . -171.69(9)
C4 C5 C6 C7 . . -13.95(15)
C4 C5 C6 C1 . 2_556 154.25(10)
C5 C6 C7 C8 . . 14.20(14)
C1 C6 C7 C8 2_556 . -153.81(10)
C6 C7 C8 C3 . . -0.41(15)
C4 C3 C8 C7 . . -13.60(15)
C2 C3 C8 C7 . . 153.24(10)
C6' C1' C2' C3' 2_665 . -7.49(14)
C1' C2' C3' C8' . . 92.85(12)
C1' C2' C3' C4' . . -74.54(13)
C8' C3' C4' C5' . . -14.18(14)
C2' C3' C4' C5' . . 153.66(10)
C8' C3' C4' C9' . . 173.77(9)
C2' C3' C4' C9' . . -18.39(15)
C3' C4' C5' C6' . . -0.46(15)
C9' C4' C5' C6' . . 171.63(9)
C4' C5' C6' C7' . . 14.87(15)
C4' C5' C6' C1' . 2_665 -152.57(10)
C5' C6' C7' C8' . . -14.64(15)
C1' C6' C7' C8' 2_665 . 152.71(10)
C6' C7' C8' C3' . . -0.11(16)
C4' C3' C8' C7' . . 14.55(15)
C2' C3' C8' C7' . . -153.38(10)
